data_4348170
loop_
_publ_author_name
'Gorla, Lingaraju'
'Mart\'i-Centelles, Vicente'
'Freimuth, Lena'
'Altava, Bel\'en'
'Burguete, M. Isabel'
'Luis, Santiago V.'

_publ_section_title
;
 Cu(2+), Zn(2+), and Ni(2+) Complexes of C2-Symmetric Pseudopeptides with
 an Aromatic Central Spacer.
;
_journal_issue 15
_journal_name_full 'Inorganic chemistry'
_journal_page_first 7617
_journal_page_last 7629
_journal_paper_doi 10.1021/acs.inorgchem.6b01066
_journal_volume 55
_journal_year 2016
_chemical_absolute_configuration syn
_chemical_formula_moiety 'C16 H24 N4 Ni O2, H2 O'
_chemical_formula_sum 'C16 H26 N4 Ni O3'
_chemical_formula_weight 381.11
_space_group_crystal_system orthorhombic
_space_group_IT_number 19
_space_group_name_Hall 'P 2ac 2ab'
_space_group_name_H-M_alt 'P 21 21 21'
_atom_sites_solution_hydrogens mixed
_atom_sites_solution_primary direct
_audit_creation_date 2016-04-10
_audit_creation_method
;
Olex2 1.2
(compiled 2015.01.26 svn.r3150 for OlexSys, GUI svn.r4998)
;
_cell_angle_alpha 90
_cell_angle_beta 90
_cell_angle_gamma 90
_cell_formula_units_Z 8
_cell_length_a 11.1735(3)
_cell_length_b 15.6927(4)
_cell_length_c 21.4976(5)
_cell_measurement_reflns_used 19836
_cell_measurement_temperature 199.95(10)
_cell_measurement_theta_max 28.9840
_cell_measurement_theta_min 3.1700
_cell_volume 3769.44(16)
_computing_cell_refinement
;
CrysAlisPro, Agilent Technologies,
Version 1.171.36.28 (release 01-02-2013 CrysAlis171 .NET)
(compiled Feb  1 2013,16:14:44)
;
_computing_data_collection
;
CrysAlisPro, Agilent Technologies,
Version 1.171.36.28 (release 01-02-2013 CrysAlis171 .NET)
(compiled Feb  1 2013,16:14:44)
;
_computing_data_reduction
;
CrysAlisPro, Agilent Technologies,
Version 1.171.36.28 (release 01-02-2013 CrysAlis171 .NET)
(compiled Feb  1 2013,16:14:44)
;
_computing_molecular_graphics 'Olex2 (Dolomanov et al., 2009)'
_computing_publication_material 'Olex2 (Dolomanov et al., 2009)'
_computing_structure_refinement 'ShelXL (Sheldrick, 2008)'
_computing_structure_solution 'ShelXS (Sheldrick, 2008)'
_diffrn_ambient_temperature 199.95(10)
_diffrn_detector_area_resol_mean 10.4051
_diffrn_measured_fraction_theta_full 0.998
_diffrn_measured_fraction_theta_max 0.939
_diffrn_measurement_details
;
#__ type_ start__ end____ width___ exp.time_
  1 omega  -83.00   15.00   0.4000   20.0000
omega____ theta____ kappa____ phi______ frames
    -      -11.1253  -38.0000   90.0000 245

#__ type_ start__ end____ width___ exp.time_
  2 omega  -63.00  -37.00   0.4000   20.0000
omega____ theta____ kappa____ phi______ frames
    -      -11.1253  130.0000    8.1429 65

#__ type_ start__ end____ width___ exp.time_
  3 omega   17.00   43.00   0.4000   20.0000
omega____ theta____ kappa____ phi______ frames
    -       12.2191  -99.0000  -90.0000 65

#__ type_ start__ end____ width___ exp.time_
  4 omega  -27.00   41.00   0.4000   20.0000
omega____ theta____ kappa____ phi______ frames
    -       12.2191  -77.0000  -60.0000 170

#__ type_ start__ end____ width___ exp.time_
  5 omega  -38.00   62.00   0.4000   20.0000
omega____ theta____ kappa____ phi______ frames
    -      -11.1253   38.0000  120.0000 250

#__ type_ start__ end____ width___ exp.time_
  6 omega  -14.00   88.00   0.4000   20.0000
omega____ theta____ kappa____ phi______ frames
    -       12.2191   38.0000   60.0000 255
;
_diffrn_measurement_device_type 'SuperNova, Dual, Cu at zero, Atlas'
_diffrn_measurement_method '\w scans'
_diffrn_orient_matrix_UB_11 0.0047680000
_diffrn_orient_matrix_UB_12 -0.0027665000
_diffrn_orient_matrix_UB_13 0.0328592000
_diffrn_orient_matrix_UB_21 0.0264346000
_diffrn_orient_matrix_UB_22 0.0410338000
_diffrn_orient_matrix_UB_23 0.0008605000
_diffrn_orient_matrix_UB_31 -0.0575882000
_diffrn_orient_matrix_UB_32 0.0185882000
_diffrn_orient_matrix_UB_33 0.0030570000
_diffrn_radiation_monochromator mirror
_diffrn_radiation_type MoK\a
_diffrn_radiation_wavelength 0.71073
_diffrn_reflns_av_R_equivalents 0.0567
_diffrn_reflns_av_unetI/netI 0.0410
_diffrn_reflns_Laue_measured_fraction_full 0.998
_diffrn_reflns_Laue_measured_fraction_max 0.939
_diffrn_reflns_limit_h_max 14
_diffrn_reflns_limit_h_min -15
_diffrn_reflns_limit_k_max 21
_diffrn_reflns_limit_k_min -20
_diffrn_reflns_limit_l_max 29
_diffrn_reflns_limit_l_min -29
_diffrn_reflns_number 41812
_diffrn_reflns_point_group_measured_fraction_full 0.998
_diffrn_reflns_point_group_measured_fraction_max 0.901
_diffrn_reflns_theta_full 25.000
_diffrn_reflns_theta_max 29.451
_diffrn_reflns_theta_min 2.933
_diffrn_source 'SuperNova (Mo) X-ray Source'
_exptl_absorpt_coefficient_mu 1.050
_exptl_absorpt_correction_T_max 1.00000
_exptl_absorpt_correction_T_min 0.43351
_exptl_absorpt_correction_type multi-scan
_exptl_absorpt_process_details
;
CrysAlisPro, Agilent Technologies,
Version 1.171.36.28 (release 01-02-2013 CrysAlis171 .NET)
(compiled Feb  1 2013,16:14:44)
Empirical absorption correction using spherical harmonics,
 implemented in SCALE3 ABSPACK scaling algorithm.
;
_exptl_crystal_colour
;
;
_exptl_crystal_density_diffrn 1.343
_exptl_crystal_description
;
;
_exptl_crystal_F_000 1616
_exptl_crystal_size_max 0.444
_exptl_crystal_size_mid 0.26
_exptl_crystal_size_min 0.058
_refine_diff_density_max 0.502
_refine_diff_density_min -0.354
_refine_diff_density_rms 0.055
_refine_ls_abs_structure_details
;
 Flack x determined using 3472 quotients [(I+)-(I-)]/[(I+)+(I-)]
 (Parsons, Flack and Wagner, Acta Cryst. B69 (2013) 249-259).
;
_refine_ls_abs_structure_Flack -0.011(4)
_refine_ls_extinction_method none
_refine_ls_goodness_of_fit_ref 1.068
_refine_ls_hydrogen_treatment mixed
_refine_ls_matrix_type full
_refine_ls_number_parameters 452
_refine_ls_number_reflns 9424
_refine_ls_number_restraints 3
_refine_ls_restrained_S_all 1.068
_refine_ls_R_factor_all 0.0379
_refine_ls_R_factor_gt 0.0332
_refine_ls_shift/su_max 0.001
_refine_ls_shift/su_mean 0.000
_refine_ls_structure_factor_coef Fsqd
_refine_ls_weighting_details 'w=1/[\s^2^(Fo^2^)+(0.0376P)^2^+0.5544P] where P=(Fo^2^+2Fc^2^)/3'
_refine_ls_weighting_scheme calc
_refine_ls_wR_factor_gt 0.0770
_refine_ls_wR_factor_ref 0.0819
_reflns_Friedel_coverage 0.738
_reflns_Friedel_fraction_full 1.000
_reflns_Friedel_fraction_max 0.856
_reflns_number_gt 8785
_reflns_number_total 9424
_reflns_threshold_expression 'I > 2\s(I)'
_cod_data_source_file ic6b01066_si_002.cif
_cod_data_source_block 9c-str1589
_cod_depositor_comments
;

2020-07-06
Z value and formula fixed to values more according to usual
chemical conventions.                 miguel
;
_cod_original_formula_sum 'C32 H52 N8 Ni2 O6'
_cod_original_formula_weight 762.23
_cod_original_formula_moiety '2(C16 H24 N4 Ni O2), 2(H2 O)'
_cod_original_formula_units_Z 4
_cod_original_cell_volume 3769.44(17)
_cod_database_code 4348170
_chemical_oxdiff_formula 'C16 H20 O2 N4 Ni'
_shelx_space_group_comment
;
The symmetry employed for this shelxl refinement is uniquely defined
by the following loop, which should always be used as a source of
symmetry information in preference to the above space-group names.
They are only intended as comments.
;
_reflns_odcompleteness_completeness 99.72
_reflns_odcompleteness_iscentric 1
_reflns_odcompleteness_theta 26.32
_olex2_refinement_description
;
1. Fixed Uiso
 At 1.2 times of:
  All C(H) groups, All N(H,H) groups
 At 1.5 times of:
  All C(H,H,H) groups, All O(H,H) groups
2. Restrained distances
 H2A-O2 = O2-H2B
 0.85 with sigma of 0.02
 H2A-H2B
 1.367 with sigma of 0.04
3.a Free rotating group:
 O1(H1C,H1D)
3.b Ternary CH refined with riding coordinates:
 C1B(H1B), C10B(H10B), C11B(H11B), C14B(H14B), C1A(H1A), C10A(H10A),
 C11A(H11A), C14A(H14A)
3.c Secondary CH2 refined with riding coordinates:
 N1B(H1BA,H1BB), N2B(H2BA,H2BB), N1A(H1AA,H1AB), N2A(H2AA,H2AB)
3.d Aromatic/amide H refined with riding coordinates:
 C4B(H4B), C5B(H5B), C6B(H6B), C7B(H7B), C4A(H4A), C5A(H5A), C6A(H6A), C7A(H7A)
3.e Idealised Me refined as rotating group:
 C12B(H12A,H12B,H12C), C13B(H13A,H13B,H13C), C15B(H15A,H15B,H15C), C16B(H16A,
 H16B,H16C), C12A(H12D,H12E,H12F), C13A(H13D,H13E,H13F), C15A(H15D,H15E,H15F),
 C16A(H16D,H16E,H16F)
;

loop_
_space_group_symop_operation_xyz
'x, y, z'
'-x+1/2, -y, z+1/2'
'x+1/2, -y+1/2, -z'
'-x, y+1/2, -z+1/2'

loop_
_atom_site_label
_atom_site_type_symbol
_atom_site_fract_x
_atom_site_fract_y
_atom_site_fract_z
_atom_site_U_iso_or_equiv
_atom_site_adp_type
_atom_site_occupancy
_atom_site_site_symmetry_order
_atom_site_calc_flag
_atom_site_refinement_flags_posn
Ni1B Ni 0.34607(3) 0.80339(2) 0.32658(2) 0.02368(9) Uani 1 1 d .
O1B O 0.2285(2) 0.58841(14) 0.39917(10) 0.0372(5) Uani 1 1 d .
O2B O 0.5411(2) 0.97255(16) 0.41606(12) 0.0475(6) Uani 1 1 d .
N1B N 0.2341(2) 0.74461(15) 0.27478(11) 0.0265(5) Uani 1 1 d .
H1BA H 0.1756 0.7813 0.2625 0.032 Uiso 1 1 calc R
H1BB H 0.2721 0.7251 0.2401 0.032 Uiso 1 1 calc R
N2B N 0.3736(2) 0.90506(16) 0.27891(11) 0.0274(5) Uani 1 1 d .
H2BA H 0.4214 0.8930 0.2458 0.033 Uiso 1 1 calc R
H2BB H 0.3028 0.9256 0.2643 0.033 Uiso 1 1 calc R
N3B N 0.3379(2) 0.71016(14) 0.37733(10) 0.0263(5) Uani 1 1 d .
N4B N 0.4502(2) 0.84765(16) 0.38361(11) 0.0290(5) Uani 1 1 d .
C1B C 0.1793(2) 0.67159(18) 0.30866(13) 0.0258(6) Uani 1 1 d .
H1B H 0.0985 0.6905 0.3232 0.031 Uiso 1 1 calc R
C2B C 0.2533(3) 0.65159(19) 0.36670(14) 0.0279(6) Uani 1 1 d .
C3B C 0.4177(3) 0.71338(19) 0.42871(13) 0.0279(6) Uani 1 1 d .
C4B C 0.4408(3) 0.6491(2) 0.47185(15) 0.0364(7) Uani 1 1 d .
H4B H 0.3968 0.5973 0.4705 0.044 Uiso 1 1 calc R
C5B C 0.5282(3) 0.6612(2) 0.51674(15) 0.0390(8) Uani 1 1 d .
H5B H 0.5448 0.6172 0.5458 0.047 Uiso 1 1 calc R
C6B C 0.5916(3) 0.7369(3) 0.51950(15) 0.0403(8) Uani 1 1 d .
H6B H 0.6520 0.7439 0.5502 0.048 Uiso 1 1 calc R
C7B C 0.5682(3) 0.8026(2) 0.47809(15) 0.0369(7) Uani 1 1 d .
H7B H 0.6106 0.8549 0.4810 0.044 Uiso 1 1 calc R
C8B C 0.4813(3) 0.79101(19) 0.43199(13) 0.0279(6) Uani 1 1 d .
C9B C 0.4811(3) 0.9296(2) 0.37857(15) 0.0337(7) Uani 1 1 d .
C10B C 0.4328(3) 0.9708(2) 0.31944(16) 0.0362(7) Uani 1 1 d .
H10B H 0.5021 0.9951 0.2959 0.043 Uiso 1 1 calc R
C11B C 0.1602(3) 0.59318(19) 0.26664(13) 0.0358(7) Uani 1 1 d .
H11B H 0.1240 0.5472 0.2928 0.043 Uiso 1 1 calc R
C12B C 0.2775(4) 0.5594(2) 0.24103(17) 0.0471(9) Uani 1 1 d .
H12A H 0.3165 0.6039 0.2163 0.071 Uiso 1 1 calc GR
H12B H 0.2618 0.5097 0.2147 0.071 Uiso 1 1 calc GR
H12C H 0.3299 0.5430 0.2756 0.071 Uiso 1 1 calc GR
C13B C 0.0713(4) 0.6136(3) 0.21447(17) 0.0533(10) Uani 1 1 d .
H13A H -0.0024 0.6368 0.2325 0.080 Uiso 1 1 calc GR
H13B H 0.0527 0.5614 0.1914 0.080 Uiso 1 1 calc GR
H13C H 0.1066 0.6556 0.1862 0.080 Uiso 1 1 calc GR
C14B C 0.3462(5) 1.0446(2) 0.3350(2) 0.0628(12) Uani 1 1 d .
H14B H 0.3854 1.0804 0.3677 0.075 Uiso 1 1 calc R
C15B C 0.2281(4) 1.0131(4) 0.3615(2) 0.0796(16) Uani 1 1 d .
H15A H 0.1829 0.9834 0.3290 0.119 Uiso 1 1 calc GR
H15B H 0.1814 1.0617 0.3767 0.119 Uiso 1 1 calc GR
H15C H 0.2438 0.9739 0.3960 0.119 Uiso 1 1 calc GR
C16B C 0.3273(6) 1.1012(3) 0.2780(3) 0.105(2) Uani 1 1 d .
H16A H 0.4051 1.1191 0.2615 0.157 Uiso 1 1 calc GR
H16B H 0.2807 1.1515 0.2898 0.157 Uiso 1 1 calc GR
H16C H 0.2839 1.0691 0.2460 0.157 Uiso 1 1 calc GR
Ni1A Ni 0.16141(3) 0.40561(2) 0.39125(2) 0.02482(9) Uani 1 1 d .
O1A O -0.14477(19) 0.38493(15) 0.30076(10) 0.0374(5) Uani 1 1 d .
O2A O 0.48193(19) 0.34695(18) 0.32786(11) 0.0441(6) Uani 1 1 d .
N1A N 0.0284(2) 0.4521(2) 0.43601(12) 0.0368(6) Uani 1 1 d .
H1AA H 0.0270 0.4303 0.4752 0.044 Uiso 1 1 calc R
H1AB H 0.0365 0.5096 0.4389 0.044 Uiso 1 1 calc R
N2A N 0.2860(2) 0.42246(17) 0.45052(12) 0.0296(6) Uani 1 1 d .
H2AA H 0.2945 0.4792 0.4581 0.035 Uiso 1 1 calc R
H2AB H 0.2659 0.3965 0.4869 0.035 Uiso 1 1 calc R
N3A N 0.0568(2) 0.38943(16) 0.32664(11) 0.0265(5) Uani 1 1 d .
N4A N 0.2775(2) 0.36540(16) 0.33913(11) 0.0273(5) Uani 1 1 d .
C1A C -0.0861(3) 0.4312(2) 0.40361(14) 0.0319(7) Uani 1 1 d .
H1A H -0.1228 0.3822 0.4264 0.038 Uiso 1 1 calc R
C2A C -0.0592(2) 0.40017(19) 0.33711(14) 0.0284(6) Uani 1 1 d .
C3A C 0.1122(3) 0.36058(19) 0.27115(13) 0.0267(6) Uani 1 1 d .
C4A C 0.0587(3) 0.3490(2) 0.21281(14) 0.0357(7) Uani 1 1 d .
H4A H -0.0241 0.3602 0.2071 0.043 Uiso 1 1 calc R
C5A C 0.1280(3) 0.3209(2) 0.16372(15) 0.0432(8) Uani 1 1 d .
H5A H 0.0921 0.3123 0.1242 0.052 Uiso 1 1 calc R
C6A C 0.2489(3) 0.3049(2) 0.17116(15) 0.0409(8) Uani 1 1 d .
H6A H 0.2947 0.2852 0.1368 0.049 Uiso 1 1 calc R
C7A C 0.3034(3) 0.3174(2) 0.22795(15) 0.0335(7) Uani 1 1 d .
H7A H 0.3865 0.3063 0.2328 0.040 Uiso 1 1 calc R
C8A C 0.2356(3) 0.34638(18) 0.27822(14) 0.0269(6) Uani 1 1 d .
C9A C 0.3895(3) 0.3650(2) 0.35865(14) 0.0312(7) Uani 1 1 d .
C10A C 0.4015(3) 0.3873(2) 0.42777(15) 0.0347(7) Uani 1 1 d .
H10A H 0.4646 0.4320 0.4325 0.042 Uiso 1 1 calc R
C11A C -0.1769(3) 0.5038(2) 0.40501(17) 0.0409(8) Uani 1 1 d .
H11A H -0.2480 0.4849 0.3804 0.049 Uiso 1 1 calc R
C12A C -0.1292(4) 0.5845(3) 0.3742(2) 0.0614(11) Uani 1 1 d .
H12D H -0.0557 0.6026 0.3953 0.092 Uiso 1 1 calc GR
H12E H -0.1893 0.6298 0.3772 0.092 Uiso 1 1 calc GR
H12F H -0.1119 0.5729 0.3303 0.092 Uiso 1 1 calc GR
C13A C -0.2197(4) 0.5204(4) 0.4708(2) 0.0725(14) Uani 1 1 d .
H13D H -0.2513 0.4675 0.4886 0.109 Uiso 1 1 calc GR
H13E H -0.2829 0.5637 0.4701 0.109 Uiso 1 1 calc GR
H13F H -0.1526 0.5407 0.4961 0.109 Uiso 1 1 calc GR
C14A C 0.4407(4) 0.3066(3) 0.46488(17) 0.0560(11) Uani 1 1 d .
H14A H 0.5145 0.2839 0.4444 0.067 Uiso 1 1 calc R
C15A C 0.3473(6) 0.2367(3) 0.4625(2) 0.0730(14) Uani 1 1 d .
H15D H 0.2828 0.2497 0.4918 0.109 Uiso 1 1 calc GR
H15E H 0.3843 0.1821 0.4737 0.109 Uiso 1 1 calc GR
H15F H 0.3145 0.2329 0.4203 0.109 Uiso 1 1 calc GR
C16A C 0.4745(4) 0.3306(4) 0.53162(19) 0.0808(17) Uani 1 1 d .
H16D H 0.4024 0.3475 0.5545 0.121 Uiso 1 1 calc GR
H16E H 0.5313 0.3782 0.5309 0.121 Uiso 1 1 calc GR
H16F H 0.5115 0.2815 0.5522 0.121 Uiso 1 1 calc GR
O2 O 0.6874(2) 0.26716(18) 0.35829(12) 0.0437(6) Uani 1 1 d D
H2A H 0.620(3) 0.295(3) 0.353(2) 0.083(17) Uiso 1 1 d D
H2B H 0.737(4) 0.306(3) 0.351(3) 0.095(19) Uiso 1 1 d D
O1 O 0.1502(3) 0.37521(17) 0.56117(11) 0.0562(7) Uani 1 1 d .
H1C H 0.1689 0.3358 0.5866 0.084 Uiso 1 1 d G
H1D H 0.1292 0.4193 0.5814 0.084 Uiso 1 1 d G

loop_
_atom_site_aniso_label
_atom_site_aniso_U_11
_atom_site_aniso_U_22
_atom_site_aniso_U_33
_atom_site_aniso_U_23
_atom_site_aniso_U_13
_atom_site_aniso_U_12
Ni1B 0.02418(17) 0.02418(17) 0.02269(16) 0.00008(13) -0.00020(15) -0.00203(15)
O1B 0.0466(13) 0.0292(11) 0.0358(12) 0.0088(10) -0.0066(10) -0.0077(10)
O2B 0.0542(15) 0.0395(14) 0.0488(14) -0.0024(11) -0.0159(13) -0.0159(12)
N1B 0.0298(12) 0.0239(12) 0.0258(12) 0.0017(10) -0.0029(10) -0.0009(10)
N2B 0.0282(12) 0.0263(12) 0.0276(12) 0.0013(10) -0.0002(9) -0.0044(10)
N3B 0.0280(12) 0.0269(12) 0.0240(11) 0.0016(9) -0.0020(10) -0.0008(10)
N4B 0.0286(12) 0.0311(13) 0.0274(12) -0.0006(10) -0.0022(10) -0.0037(10)
C1B 0.0227(13) 0.0264(14) 0.0282(13) 0.0018(11) 0.0007(11) -0.0033(11)
C2B 0.0302(15) 0.0264(15) 0.0272(14) 0.0014(11) 0.0012(12) 0.0016(12)
C3B 0.0265(14) 0.0350(17) 0.0221(13) -0.0004(11) -0.0002(11) 0.0039(12)
C4B 0.0381(17) 0.0395(18) 0.0317(16) 0.0037(14) -0.0039(14) 0.0017(14)
C5B 0.0400(18) 0.048(2) 0.0289(16) 0.0035(14) -0.0044(14) 0.0091(15)
C6B 0.0371(18) 0.054(2) 0.0299(16) -0.0067(15) -0.0090(14) 0.0067(16)
C7B 0.0330(16) 0.0473(19) 0.0303(16) -0.0076(15) -0.0042(13) -0.0046(15)
C8B 0.0262(14) 0.0344(16) 0.0229(13) -0.0018(12) 0.0013(11) 0.0003(12)
C9B 0.0287(15) 0.0336(16) 0.0386(17) -0.0034(13) 0.0007(13) -0.0078(13)
C10B 0.0393(16) 0.0284(16) 0.0408(18) 0.0036(14) -0.0054(14) -0.0120(13)
C11B 0.0469(17) 0.0300(15) 0.0305(14) 0.0009(12) 0.0014(15) -0.0132(16)
C12B 0.069(2) 0.0290(17) 0.0433(19) -0.0045(15) 0.0137(18) -0.0001(17)
C13B 0.063(2) 0.056(2) 0.040(2) -0.0011(17) -0.0160(18) -0.018(2)
C14B 0.081(3) 0.0343(19) 0.073(3) -0.0150(18) -0.034(3) 0.012(2)
C15B 0.068(3) 0.098(4) 0.072(3) -0.033(3) -0.011(3) 0.046(3)
C16B 0.133(5) 0.042(3) 0.140(5) 0.022(3) -0.047(5) 0.009(3)
Ni1A 0.02171(16) 0.02958(19) 0.02317(17) 0.00134(14) -0.00058(14) -0.00033(16)
O1A 0.0241(10) 0.0469(13) 0.0412(12) -0.0066(10) -0.0069(10) -0.0020(10)
O2A 0.0274(11) 0.0728(18) 0.0322(12) 0.0079(12) 0.0047(10) 0.0071(11)
N1A 0.0290(13) 0.0538(18) 0.0277(13) -0.0095(12) -0.0020(11) 0.0034(12)
N2A 0.0280(12) 0.0322(14) 0.0285(13) 0.0009(11) -0.0024(10) -0.0016(10)
N3A 0.0231(11) 0.0301(13) 0.0262(12) 0.0014(10) -0.0009(10) -0.0015(9)
N4A 0.0278(12) 0.0298(13) 0.0242(12) 0.0019(10) 0.0001(10) 0.0027(10)
C1A 0.0253(14) 0.0408(18) 0.0296(15) 0.0010(13) 0.0019(12) -0.0014(13)
C2A 0.0265(13) 0.0271(14) 0.0317(15) 0.0005(12) -0.0023(12) -0.0035(12)
C3A 0.0299(14) 0.0261(15) 0.0241(13) 0.0012(11) 0.0010(11) -0.0073(11)
C4A 0.0335(16) 0.0424(19) 0.0311(16) 0.0006(14) -0.0042(13) -0.0068(14)
C5A 0.047(2) 0.057(2) 0.0257(15) -0.0050(15) -0.0006(14) -0.0101(16)
C6A 0.0479(19) 0.046(2) 0.0285(16) -0.0053(16) 0.0082(15) -0.0046(16)
C7A 0.0340(16) 0.0348(17) 0.0319(16) -0.0026(13) 0.0056(12) -0.0033(13)
C8A 0.0299(14) 0.0234(14) 0.0274(14) 0.0031(11) 0.0008(12) -0.0005(12)
C9A 0.0261(14) 0.0385(17) 0.0289(15) 0.0096(13) 0.0011(12) 0.0017(12)
C10A 0.0225(14) 0.053(2) 0.0287(15) 0.0047(14) -0.0004(12) -0.0003(13)
C11A 0.0295(16) 0.049(2) 0.0441(19) -0.0033(15) 0.0013(14) 0.0065(14)
C12A 0.065(3) 0.042(2) 0.077(3) 0.002(2) -0.008(2) 0.0087(19)
C13A 0.058(3) 0.101(4) 0.058(3) -0.017(3) 0.012(2) 0.026(3)
C14A 0.051(2) 0.085(3) 0.0319(18) 0.012(2) 0.0063(16) 0.038(2)
C15A 0.123(4) 0.043(2) 0.053(2) 0.0162(19) 0.009(3) 0.023(3)
C16A 0.058(3) 0.149(5) 0.036(2) 0.016(3) -0.0076(19) 0.025(3)
O2 0.0340(13) 0.0489(15) 0.0482(14) 0.0110(12) 0.0048(11) 0.0064(11)
O1 0.083(2) 0.0458(15) 0.0397(13) 0.0036(11) 0.0197(15) 0.0192(15)

loop_
_atom_type_symbol
_atom_type_description
_atom_type_scat_dispersion_real
_atom_type_scat_dispersion_imag
_atom_type_scat_source
C C 0.0033 0.0016 'International Tables Vol C Tables 4.2.6.8 and 6.1.1.4'
H H 0.0000 0.0000 'International Tables Vol C Tables 4.2.6.8 and 6.1.1.4'
N N 0.0061 0.0033 'International Tables Vol C Tables 4.2.6.8 and 6.1.1.4'
Ni Ni 0.3393 1.1124 'International Tables Vol C Tables 4.2.6.8 and 6.1.1.4'
O O 0.0106 0.0060 'International Tables Vol C Tables 4.2.6.8 and 6.1.1.4'

loop_
_geom_angle_atom_site_label_1
_geom_angle_atom_site_label_2
_geom_angle_atom_site_label_3
_geom_angle
N1B Ni1B N2B 101.24(10)
N3B Ni1B N1B 85.92(10)
N3B Ni1B N2B 172.49(11)
N3B Ni1B N4B 86.30(11)
N4B Ni1B N1B 172.18(11)
N4B Ni1B N2B 86.57(11)
Ni1B N1B H1BA 109.5
Ni1B N1B H1BB 109.5
H1BA N1B H1BB 108.1
C1B N1B Ni1B 110.82(17)
C1B N1B H1BA 109.5
C1B N1B H1BB 109.5
Ni1B N2B H2BA 109.8
Ni1B N2B H2BB 109.8
H2BA N2B H2BB 108.3
C10B N2B Ni1B 109.36(18)
C10B N2B H2BA 109.8
C10B N2B H2BB 109.8
C2B N3B Ni1B 118.9(2)
C2B N3B C3B 126.9(2)
C3B N3B Ni1B 113.87(18)
C8B N4B Ni1B 114.32(19)
C9B N4B Ni1B 118.4(2)
C9B N4B C8B 127.0(3)
N1B C1B H1B 107.2
N1B C1B C2B 109.5(2)
N1B C1B C11B 112.6(2)
C2B C1B H1B 107.2
C2B C1B C11B 112.9(2)
C11B C1B H1B 107.2
O1B C2B N3B 127.5(3)
O1B C2B C1B 120.1(3)
N3B C2B C1B 112.4(2)
C4B C3B N3B 127.4(3)
C4B C3B C8B 119.9(3)
C8B C3B N3B 112.7(3)
C3B C4B H4B 120.2
C5B C4B C3B 119.6(3)
C5B C4B H4B 120.2
C4B C5B H5B 119.7
C6B C5B C4B 120.6(3)
C6B C5B H5B 119.7
C5B C6B H6B 119.5
C5B C6B C7B 120.9(3)
C7B C6B H6B 119.5
C6B C7B H7B 120.4
C6B C7B C8B 119.3(3)
C8B C7B H7B 120.4
N4B C8B C3B 112.5(3)
C7B C8B N4B 127.6(3)
C7B C8B C3B 119.8(3)
O2B C9B N4B 127.4(3)
O2B C9B C10B 120.0(3)
N4B C9B C10B 112.6(3)
N2B C10B C9B 110.3(2)
N2B C10B H10B 108.0
N2B C10B C14B 111.4(3)
C9B C10B H10B 108.0
C9B C10B C14B 111.0(3)
C14B C10B H10B 108.0
C1B C11B H11B 107.5
C12B C11B C1B 111.8(3)
C12B C11B H11B 107.5
C12B C11B C13B 111.6(3)
C13B C11B C1B 110.6(3)
C13B C11B H11B 107.5
C11B C12B H12A 109.5
C11B C12B H12B 109.5
C11B C12B H12C 109.5
H12A C12B H12B 109.5
H12A C12B H12C 109.5
H12B C12B H12C 109.5
C11B C13B H13A 109.5
C11B C13B H13B 109.5
C11B C13B H13C 109.5
H13A C13B H13B 109.5
H13A C13B H13C 109.5
H13B C13B H13C 109.5
C10B C14B H14B 107.4
C15B C14B C10B 112.4(3)
C15B C14B H14B 107.4
C15B C14B C16B 111.7(4)
C16B C14B C10B 110.4(4)
C16B C14B H14B 107.4
C14B C15B H15A 109.5
C14B C15B H15B 109.5
C14B C15B H15C 109.5
H15A C15B H15B 109.5
H15A C15B H15C 109.5
H15B C15B H15C 109.5
C14B C16B H16A 109.5
C14B C16B H16B 109.5
C14B C16B H16C 109.5
H16A C16B H16B 109.5
H16A C16B H16C 109.5
H16B C16B H16C 109.5
N2A Ni1A N1A 100.28(10)
N3A Ni1A N1A 86.49(11)
N3A Ni1A N2A 172.60(11)
N4A Ni1A N1A 172.31(11)
N4A Ni1A N2A 86.52(11)
N4A Ni1A N3A 86.55(10)
Ni1A N1A H1AA 109.6
Ni1A N1A H1AB 109.6
H1AA N1A H1AB 108.1
C1A N1A Ni1A 110.30(19)
C1A N1A H1AA 109.6
C1A N1A H1AB 109.6
Ni1A N2A H2AA 109.4
Ni1A N2A H2AB 109.4
H2AA N2A H2AB 108.0
C10A N2A Ni1A 111.26(19)
C10A N2A H2AA 109.4
C10A N2A H2AB 109.4
C2A N3A Ni1A 118.5(2)
C2A N3A C3A 127.6(3)
C3A N3A Ni1A 113.81(18)
C8A N4A Ni1A 113.83(19)
C9A N4A Ni1A 118.7(2)
C9A N4A C8A 127.1(3)
N1A C1A H1A 107.0
N1A C1A C2A 109.6(2)
N1A C1A C11A 113.4(3)
C2A C1A H1A 107.0
C11A C1A H1A 107.0
C11A C1A C2A 112.6(3)
O1A C2A N3A 127.8(3)
O1A C2A C1A 119.2(2)
N3A C2A C1A 112.9(2)
C4A C3A N3A 127.5(3)
C4A C3A C8A 119.6(3)
C8A C3A N3A 112.8(3)
C3A C4A H4A 120.4
C5A C4A C3A 119.1(3)
C5A C4A H4A 120.4
C4A C5A H5A 119.4
C4A C5A C6A 121.1(3)
C6A C5A H5A 119.4
C5A C6A H6A 119.7
C7A C6A C5A 120.6(3)
C7A C6A H6A 119.7
C6A C7A H7A 120.3
C6A C7A C8A 119.5(3)
C8A C7A H7A 120.3
C3A C8A N4A 112.9(3)
C7A C8A N4A 127.1(3)
C7A C8A C3A 120.0(3)
O2A C9A N4A 127.7(3)
O2A C9A C10A 119.3(3)
N4A C9A C10A 113.0(3)
N2A C10A C9A 109.1(2)
N2A C10A H10A 108.6
N2A C10A C14A 112.2(3)
C9A C10A H10A 108.6
C9A C10A C14A 109.6(3)
C14A C10A H10A 108.6
C1A C11A H11A 107.2
C12A C11A C1A 112.2(3)
C12A C11A H11A 107.2
C13A C11A C1A 110.9(3)
C13A C11A H11A 107.2
C13A C11A C12A 111.9(4)
C11A C12A H12D 109.5
C11A C12A H12E 109.5
C11A C12A H12F 109.5
H12D C12A H12E 109.5
H12D C12A H12F 109.5
H12E C12A H12F 109.5
C11A C13A H13D 109.5
C11A C13A H13E 109.5
C11A C13A H13F 109.5
H13D C13A H13E 109.5
H13D C13A H13F 109.5
H13E C13A H13F 109.5
C10A C14A H14A 107.2
C15A C14A C10A 112.1(3)
C15A C14A H14A 107.2
C15A C14A C16A 112.4(4)
C16A C14A C10A 110.4(4)
C16A C14A H14A 107.2
C14A C15A H15D 109.5
C14A C15A H15E 109.5
C14A C15A H15F 109.5
H15D C15A H15E 109.5
H15D C15A H15F 109.5
H15E C15A H15F 109.5
C14A C16A H16D 109.5
C14A C16A H16E 109.5
C14A C16A H16F 109.5
H16D C16A H16E 109.5
H16D C16A H16F 109.5
H16E C16A H16F 109.5
H2A O2 H2B 101(4)
H1C O1 H1D 109.4

loop_
_geom_bond_atom_site_label_1
_geom_bond_atom_site_label_2
_geom_bond_distance
Ni1B N1B 1.912(2)
Ni1B N2B 1.921(2)
Ni1B N3B 1.827(2)
Ni1B N4B 1.827(2)
O1B C2B 1.244(3)
O2B C9B 1.246(4)
N1B H1BA 0.9100
N1B H1BB 0.9100
N1B C1B 1.490(3)
N2B H2BA 0.9100
N2B H2BB 0.9100
N2B C10B 1.504(4)
N3B C2B 1.338(4)
N3B C3B 1.420(4)
N4B C8B 1.412(4)
N4B C9B 1.336(4)
C1B H1B 1.0000
C1B C2B 1.530(4)
C1B C11B 1.541(4)
C3B C4B 1.395(4)
C3B C8B 1.412(4)
C4B H4B 0.9500
C4B C5B 1.387(5)
C5B H5B 0.9500
C5B C6B 1.384(5)
C6B H6B 0.9500
C6B C7B 1.388(5)
C7B H7B 0.9500
C7B C8B 1.399(4)
C9B C10B 1.525(5)
C10B H10B 1.0000
C10B C14B 1.545(5)
C11B H11B 1.0000
C11B C12B 1.517(5)
C11B C13B 1.532(5)
C12B H12A 0.9800
C12B H12B 0.9800
C12B H12C 0.9800
C13B H13A 0.9800
C13B H13B 0.9800
C13B H13C 0.9800
C14B H14B 1.0000
C14B C15B 1.521(8)
C14B C16B 1.527(7)
C15B H15A 0.9800
C15B H15B 0.9800
C15B H15C 0.9800
C16B H16A 0.9800
C16B H16B 0.9800
C16B H16C 0.9800
Ni1A N1A 1.915(3)
Ni1A N2A 1.906(2)
Ni1A N3A 1.833(2)
Ni1A N4A 1.826(2)
O1A C2A 1.258(3)
O2A C9A 1.259(4)
N1A H1AA 0.9100
N1A H1AB 0.9100
N1A C1A 1.493(4)
N2A H2AA 0.9100
N2A H2AB 0.9100
N2A C10A 1.486(4)
N3A C2A 1.326(4)
N3A C3A 1.418(4)
N4A C8A 1.422(4)
N4A C9A 1.320(4)
C1A H1A 1.0000
C1A C2A 1.540(4)
C1A C11A 1.527(4)
C3A C4A 1.401(4)
C3A C8A 1.405(4)
C4A H4A 0.9500
C4A C5A 1.381(5)
C5A H5A 0.9500
C5A C6A 1.382(5)
C6A H6A 0.9500
C6A C7A 1.379(5)
C7A H7A 0.9500
C7A C8A 1.396(4)
C9A C10A 1.532(4)
C10A H10A 1.0000
C10A C14A 1.560(5)
C11A H11A 1.0000
C11A C12A 1.525(6)
C11A C13A 1.515(5)
C12A H12D 0.9800
C12A H12E 0.9800
C12A H12F 0.9800
C13A H13D 0.9800
C13A H13E 0.9800
C13A H13F 0.9800
C14A H14A 1.0000
C14A C15A 1.515(7)
C14A C16A 1.531(6)
C15A H15D 0.9800
C15A H15E 0.9800
C15A H15F 0.9800
C16A H16D 0.9800
C16A H16E 0.9800
C16A H16F 0.9800
O2 H2A 0.87(2)
O2 H2B 0.84(2)
O1 H1C 0.8504
O1 H1D 0.8499

loop_
_geom_hbond_atom_site_label_D
_geom_hbond_atom_site_label_H
_geom_hbond_atom_site_label_A
_geom_hbond_distance_DH
_geom_hbond_distance_HA
_geom_hbond_distance_DA
_geom_hbond_angle_DHA
_geom_hbond_site_symmetry_A
O2 H2A O2A 0.87(2) 1.83(3) 2.695(3) 170(5) .
O1 H1C O2 0.85 2.02 2.857(4) 170.2 3_456
O1 H1D O2B 0.85 1.96 2.726(3) 149.0 3_466

loop_
_geom_torsion_atom_site_label_1
_geom_torsion_atom_site_label_2
_geom_torsion_atom_site_label_3
_geom_torsion_atom_site_label_4
_geom_torsion
Ni1B N1B C1B C2B -15.5(3)
Ni1B N1B C1B C11B -142.0(2)
Ni1B N2B C10B C9B 14.8(3)
Ni1B N2B C10B C14B -109.0(3)
Ni1B N3B C2B O1B -173.6(2)
Ni1B N3B C2B C1B 3.5(3)
Ni1B N3B C3B C4B -173.3(3)
Ni1B N3B C3B C8B 3.9(3)
Ni1B N4B C8B C3B -4.5(3)
Ni1B N4B C8B C7B 172.2(3)
Ni1B N4B C9B O2B 172.6(3)
Ni1B N4B C9B C10B -6.7(3)
O2B C9B C10B N2B 174.7(3)
O2B C9B C10B C14B -61.3(4)
N1B Ni1B N3B C2B -10.5(2)
N1B Ni1B N3B C3B 175.6(2)
N1B C1B C2B O1B -174.4(3)
N1B C1B C2B N3B 8.3(3)
N1B C1B C11B C12B 61.6(3)
N1B C1B C11B C13B -63.4(3)
N2B Ni1B N4B C8B -172.2(2)
N2B Ni1B N4B C9B 12.9(2)
N2B C10B C14B C15B 52.4(4)
N2B C10B C14B C16B -73.0(4)
N3B Ni1B N4B C8B 5.5(2)
N3B Ni1B N4B C9B -169.4(2)
N3B C3B C4B C5B 175.4(3)
N3B C3B C8B N4B 0.4(3)
N3B C3B C8B C7B -176.7(3)
N4B Ni1B N3B C2B 168.6(2)
N4B Ni1B N3B C3B -5.2(2)
N4B C9B C10B N2B -6.0(4)
N4B C9B C10B C14B 118.0(3)
C2B N3B C3B C4B 13.5(5)
C2B N3B C3B C8B -169.4(3)
C2B C1B C11B C12B -63.0(3)
C2B C1B C11B C13B 172.0(3)
C3B N3B C2B O1B -0.7(5)
C3B N3B C2B C1B 176.5(3)
C3B C4B C5B C6B 0.8(5)
C4B C3B C8B N4B 177.8(3)
C4B C3B C8B C7B 0.7(4)
C4B C5B C6B C7B 0.9(5)
C5B C6B C7B C8B -1.7(5)
C6B C7B C8B N4B -175.7(3)
C6B C7B C8B C3B 0.9(5)
C8B N4B C9B O2B -1.5(5)
C8B N4B C9B C10B 179.2(3)
C8B C3B C4B C5B -1.6(5)
C9B N4B C8B C3B 169.8(3)
C9B N4B C8B C7B -13.4(5)
C9B C10B C14B C15B -71.1(4)
C9B C10B C14B C16B 163.5(4)
C11B C1B C2B O1B -48.0(4)
C11B C1B C2B N3B 134.6(3)
Ni1A N1A C1A C2A -14.7(3)
Ni1A N1A C1A C11A -141.4(2)
Ni1A N2A C10A C9A 11.5(3)
Ni1A N2A C10A C14A -110.2(3)
Ni1A N3A C2A O1A -173.2(3)
Ni1A N3A C2A C1A 3.8(4)
Ni1A N3A C3A C4A -174.5(3)
Ni1A N3A C3A C8A 2.9(3)
Ni1A N4A C8A C3A -1.5(3)
Ni1A N4A C8A C7A 177.9(2)
Ni1A N4A C9A O2A -173.3(3)
Ni1A N4A C9A C10A 8.6(4)
O2A C9A C10A N2A 168.9(3)
O2A C9A C10A C14A -67.9(4)
N1A Ni1A N3A C2A -10.4(2)
N1A Ni1A N3A C3A 173.7(2)
N1A C1A C2A O1A -175.2(3)
N1A C1A C2A N3A 7.6(4)
N1A C1A C11A C12A 59.7(4)
N1A C1A C11A C13A -66.3(4)
N2A Ni1A N4A C8A -174.9(2)
N2A Ni1A N4A C9A -1.5(3)
N2A C10A C14A C15A 57.6(4)
N2A C10A C14A C16A -68.6(4)
N3A Ni1A N4A C8A 2.5(2)
N3A Ni1A N4A C9A 175.9(3)
N3A C3A C4A C5A 179.4(3)
N3A C3A C8A N4A -0.9(4)
N3A C3A C8A C7A 179.7(3)
N4A Ni1A N3A C2A 172.9(2)
N4A Ni1A N3A C3A -3.0(2)
N4A C9A C10A N2A -12.8(4)
N4A C9A C10A C14A 110.3(3)
C2A N3A C3A C4A 10.0(5)
C2A N3A C3A C8A -172.6(3)
C2A C1A C11A C12A -65.5(4)
C2A C1A C11A C13A 168.5(3)
C3A N3A C2A O1A 2.1(5)
C3A N3A C2A C1A 179.1(3)
C3A C4A C5A C6A -0.6(5)
C4A C3A C8A N4A 176.7(3)
C4A C3A C8A C7A -2.7(4)
C4A C5A C6A C7A -0.5(6)
C5A C6A C7A C8A 0.0(5)
C6A C7A C8A N4A -177.7(3)
C6A C7A C8A C3A 1.6(5)
C8A N4A C9A O2A -0.9(6)
C8A N4A C9A C10A -179.0(3)
C8A C3A C4A C5A 2.2(5)
C9A N4A C8A C3A -174.2(3)
C9A N4A C8A C7A 5.1(5)
C9A C10A C14A C15A -63.8(4)
C9A C10A C14A C16A 170.0(3)
C11A C1A C2A O1A -48.0(4)
C11A C1A C2A N3A 134.7(3)
